data_4346224
loop_
_publ_author_name
'Lysenko, Andrey B.'
'Senchyk, Ganna A.'
'Domasevitch, Konstantin V.'
'Hauser, J\"urg'
'Fuhrmann, Daniel'
'Kobalz, Merten'
'Krautscheid, Harald'
'Neves, Patr\'icia'
'Valente, Anabela A.'
'Gon\,calves, Isabel S'

_publ_section_title
;
 Synthesis and Structural Elucidation of Triazolylmolybdenum(VI) Oxide
 Hybrids and Their Behavior as Oxidation Catalysts.
;
_journal_issue 17
_journal_name_full 'Inorganic chemistry'
_journal_page_first 8327
_journal_page_last 8338
_journal_paper_doi 10.1021/acs.inorgchem.5b01007
_journal_volume 54
_journal_year 2015
_chemical_formula_moiety 'C9 H7 Mo2 N7 O6'
_chemical_formula_sum 'C9 H7 Mo2 N7 O6'
_chemical_formula_weight 501.10
_chemical_name_systematic
;
poly[di-\m~3~-oxido-\m-
[4-[4'-(2H-tetrazol-5-yl)phenyl]-4H-1,2,4-triazole-
\k^2^N1:N2]-tetraoxodimolybdenum(VI)]

;
_space_group_IT_number 2
_space_group_name_Hall '-P 1'
_space_group_name_H-M_alt 'P -1'
_symmetry_cell_setting triclinic
_symmetry_Int_Tables_number 2
_symmetry_space_group_name_H-M 'P -1'
_atom_sites_solution_hydrogens geom
_atom_sites_solution_primary direct
_atom_sites_solution_secondary difmap
_audit_creation_method SHELXL-97
_cell_angle_alpha 89.506(11)
_cell_angle_beta 81.088(10)
_cell_angle_gamma 87.361(11)
_cell_formula_units_Z 2
_cell_length_a 7.2090(9)
_cell_length_b 7.2984(10)
_cell_length_c 13.5507(12)
_cell_measurement_reflns_used 4546
_cell_measurement_temperature 173(2)
_cell_measurement_theta_max 27.10
_cell_measurement_theta_min 2.86
_cell_volume 703.60(15)
_computing_cell_refinement 'IPDS Software (Stoe & Cie, 2000)'
_computing_data_collection 'IPDS Software (Stoe & Cie, 2000)'
_computing_data_reduction 'IPDS Software (Stoe & Cie, 2000)'
_computing_molecular_graphics 'Diamond 2.1e (Brandenburg, 1999)'
_computing_publication_material 'WinGX 1.70.01 (Farrugia, 1999)'
_computing_structure_refinement 'SHELXL-97 (Sheldrick, 2008)'
_computing_structure_solution 'SHELXS-97 (Sheldrick, 2008)'
_diffrn_ambient_temperature 173(2)
_diffrn_measured_fraction_theta_full 0.623
_diffrn_measured_fraction_theta_max 0.623
_diffrn_measurement_device_type 'Stoe IPDS-2T'
_diffrn_measurement_method '\f oscillation scans'
_diffrn_radiation_monochromator graphite
_diffrn_radiation_source 'fine-focus sealed tube'
_diffrn_radiation_type MoK\a
_diffrn_radiation_wavelength 0.71073
_diffrn_reflns_av_R_equivalents 0.0502
_diffrn_reflns_av_sigmaI/netI 0.0491
_diffrn_reflns_limit_h_max 9
_diffrn_reflns_limit_h_min -9
_diffrn_reflns_limit_k_max 9
_diffrn_reflns_limit_k_min -9
_diffrn_reflns_limit_l_max 17
_diffrn_reflns_limit_l_min -17
_diffrn_reflns_number 4546
_diffrn_reflns_theta_full 27.10
_diffrn_reflns_theta_max 27.10
_diffrn_reflns_theta_min 2.86
_diffrn_standards_decay_% 0
_exptl_absorpt_coefficient_mu 1.831
_exptl_absorpt_correction_T_max 0.7224
_exptl_absorpt_correction_T_min 0.6677
_exptl_absorpt_correction_type numerical
_exptl_absorpt_process_details 'X-RED (Stoe & Cie, 2001) and X-SHAPE (Stoe & Cie, 1999)'
_exptl_crystal_colour colorless
_exptl_crystal_density_diffrn 2.365
_exptl_crystal_density_method 'not measured'
_exptl_crystal_description prism
_exptl_crystal_F_000 484
_exptl_crystal_size_max 0.24
_exptl_crystal_size_mid 0.20
_exptl_crystal_size_min 0.19
_refine_diff_density_max 0.508
_refine_diff_density_min -0.499
_refine_diff_density_rms 0.109
_refine_ls_extinction_method none
_refine_ls_goodness_of_fit_ref 0.973
_refine_ls_hydrogen_treatment constr
_refine_ls_matrix_type full
_refine_ls_number_parameters 217
_refine_ls_number_reflns 1942
_refine_ls_number_restraints 0
_refine_ls_restrained_S_all 0.973
_refine_ls_R_factor_all 0.0444
_refine_ls_R_factor_gt 0.0279
_refine_ls_shift/su_max 0.000
_refine_ls_shift/su_mean 0.000
_refine_ls_structure_factor_coef Fsqd
_refine_ls_weighting_details 'calc w=1/[\s^2^(Fo^2^)+(0.0403P)^2^+0.0000P] where P=(Fo^2^+2Fc^2^)/3'
_refine_ls_weighting_scheme calc
_refine_ls_wR_factor_gt 0.0623
_refine_ls_wR_factor_ref 0.0669
_reflns_number_gt 1517
_reflns_number_total 1942
_reflns_threshold_expression >2sigma(I)
_cod_data_source_file ic5b01007_si_002.cif
_cod_data_source_block (4b)
_cod_depositor_comments
;
The following automatic conversions were performed:

data name '_iucr_refine_instruction_details' was replaced with
'_iucr_refine_instructions_details' as specified in the replacement
file 'data/replacement-values/replacement_tags.lst'.

Automatic conversion script
Id: cif_correct_tags 9268 2022-04-12 08:56:07Z antanas 
;
_cod_original_cell_volume 703.60(14)
_cod_database_code 4346224

loop_
_symmetry_equiv_pos_as_xyz
'x, y, z'
'-x, -y, -z'

loop_
_atom_site_label
_atom_site_type_symbol
_atom_site_fract_x
_atom_site_fract_y
_atom_site_fract_z
_atom_site_U_iso_or_equiv
_atom_site_adp_type
_atom_site_occupancy
_atom_site_symmetry_multiplicity
_atom_site_calc_flag
_atom_site_refinement_flags
Mo1 Mo -0.19810(5) 0.88450(5) 0.53530(3) 0.01136(12) Uani 1 1 d .
Mo2 Mo 0.17743(5) 0.61644(5) 0.43442(3) 0.01234(12) Uani 1 1 d .
O1 O -0.1270(5) 0.6269(4) 0.5050(3) 0.0128(7) Uani 1 1 d .
O2 O 0.0960(5) 0.8763(5) 0.4454(3) 0.0134(7) Uani 1 1 d .
O3 O -0.3092(5) 0.9328(5) 0.4352(3) 0.0169(8) Uani 1 1 d .
O4 O -0.3734(5) 0.8699(5) 0.6334(3) 0.0189(8) Uani 1 1 d .
O5 O 0.1424(5) 0.5707(5) 0.3168(3) 0.0205(8) Uani 1 1 d .
O6 O 0.4150(5) 0.6238(5) 0.4256(3) 0.0191(8) Uani 1 1 d .
N1 N 0.0144(6) 0.8002(5) 0.6504(3) 0.0142(9) Uani 1 1 d .
N2 N 0.1621(5) 0.6831(5) 0.6083(3) 0.0131(8) Uani 1 1 d .
N3 N 0.1905(6) 0.7291(6) 0.7645(3) 0.0165(8) Uani 1 1 d .
N4 N 0.4623(7) 0.8280(7) 1.1996(4) 0.0275(11) Uani 1 1 d .
N5 N 0.6091(7) 0.8376(6) 1.2479(4) 0.0237(10) Uani 1 1 d .
H1N H 0.5977 0.8666 1.3116 0.036 Uiso 1 1 calc R
N6 N 0.7732(7) 0.8000(8) 1.1922(4) 0.0291(11) Uani 1 1 d .
N7 N 0.7345(7) 0.7622(8) 1.1021(4) 0.0314(12) Uani 1 1 d .
C1 C 0.0359(7) 0.8285(7) 0.7432(4) 0.0164(10) Uani 1 1 d .
H1 H -0.0438 0.9064 0.7889 0.020 Uiso 1 1 calc R
C2 C 0.2640(7) 0.6437(7) 0.6775(4) 0.0169(10) Uani 1 1 d .
H2 H 0.3746 0.5659 0.6684 0.020 Uiso 1 1 calc R
C3 C 0.5455(8) 0.7791(7) 1.1091(4) 0.0192(11) Uani 1 1 d .
C4 C 0.2756(7) 0.7313(7) 0.8542(4) 0.0190(10) Uani 1 1 d .
C5 C 0.1645(8) 0.7576(9) 0.9466(5) 0.0259(13) Uani 1 1 d .
H5 H 0.0314 0.7673 0.9522 0.031 Uiso 1 1 calc R
C6 C 0.2517(8) 0.7695(9) 1.0305(5) 0.0274(12) Uani 1 1 d .
H6 H 0.1775 0.7882 1.0943 0.033 Uiso 1 1 calc R
C7 C 0.4462(8) 0.7545(7) 1.0223(4) 0.0191(11) Uani 1 1 d .
C8 C 0.5548(8) 0.7205(9) 0.9296(5) 0.0232(13) Uani 1 1 d .
H8 H 0.6875 0.7052 0.9241 0.028 Uiso 1 1 calc R
C9 C 0.4689(8) 0.7091(7) 0.8454(4) 0.0213(11) Uani 1 1 d .
H9 H 0.5425 0.6862 0.7819 0.026 Uiso 1 1 calc R

loop_
_atom_site_aniso_label
_atom_site_aniso_U_11
_atom_site_aniso_U_22
_atom_site_aniso_U_33
_atom_site_aniso_U_23
_atom_site_aniso_U_13
_atom_site_aniso_U_12
Mo1 0.00997(19) 0.0107(2) 0.0137(2) 0.00017(15) -0.00282(16) -0.00061(15)
Mo2 0.0116(2) 0.01093(19) 0.0142(2) -0.00097(15) -0.00108(16) -0.00093(15)
O1 0.0136(15) 0.0114(14) 0.0143(18) 0.0014(12) -0.0050(13) -0.0002(12)
O2 0.0118(16) 0.0118(16) 0.0178(19) -0.0012(13) -0.0061(14) -0.0009(13)
O3 0.0161(17) 0.0175(17) 0.019(2) -0.0003(14) -0.0078(15) -0.0002(14)
O4 0.0160(18) 0.0191(18) 0.020(2) 0.0027(15) 0.0006(15) -0.0014(15)
O5 0.0233(18) 0.0172(17) 0.021(2) -0.0007(14) -0.0032(15) -0.0034(15)
O6 0.0149(17) 0.0171(16) 0.024(2) 0.0026(14) -0.0015(15) 0.0039(14)
N1 0.0144(19) 0.0125(19) 0.016(2) -0.0008(16) -0.0021(16) 0.0010(16)
N2 0.0131(19) 0.0135(17) 0.013(2) 0.0009(15) -0.0033(16) -0.0006(15)
N3 0.017(2) 0.020(2) 0.014(2) -0.0015(16) -0.0069(16) 0.0010(16)
N4 0.021(2) 0.036(3) 0.026(3) -0.002(2) -0.004(2) -0.006(2)
N5 0.026(2) 0.028(2) 0.020(2) 0.0011(19) -0.0095(19) -0.0052(19)
N6 0.025(2) 0.043(3) 0.020(3) -0.006(2) -0.009(2) 0.001(2)
N7 0.027(3) 0.047(3) 0.021(3) -0.007(2) -0.007(2) 0.002(2)
C1 0.017(2) 0.019(2) 0.014(2) 0.0027(19) -0.0055(19) -0.0013(19)
C2 0.012(2) 0.018(2) 0.020(3) -0.0006(19) -0.0027(19) 0.0011(18)
C3 0.022(3) 0.022(2) 0.016(3) 0.003(2) -0.009(2) -0.002(2)
C4 0.021(3) 0.020(2) 0.019(3) 0.001(2) -0.010(2) -0.003(2)
C5 0.016(3) 0.040(3) 0.023(3) -0.004(3) -0.006(2) 0.000(2)
C6 0.023(3) 0.040(3) 0.020(3) -0.003(2) -0.005(2) -0.002(2)
C7 0.022(2) 0.017(2) 0.019(3) 0.003(2) -0.008(2) -0.003(2)
C8 0.018(3) 0.033(3) 0.019(3) 0.003(2) -0.005(2) -0.004(2)
C9 0.019(2) 0.029(3) 0.016(3) 0.001(2) -0.002(2) -0.005(2)

loop_
_atom_type_symbol
_atom_type_description
_atom_type_scat_dispersion_real
_atom_type_scat_dispersion_imag
_atom_type_scat_source
C C 0.0033 0.0016 'International Tables Vol C Tables 4.2.6.8 and 6.1.1.4'
H H 0.0000 0.0000 'International Tables Vol C Tables 4.2.6.8 and 6.1.1.4'
N N 0.0061 0.0033 'International Tables Vol C Tables 4.2.6.8 and 6.1.1.4'
O O 0.0106 0.0060 'International Tables Vol C Tables 4.2.6.8 and 6.1.1.4'
Mo Mo -1.6832 0.6857 'International Tables Vol C Tables 4.2.6.8 and 6.1.1.4'

loop_
_geom_angle_atom_site_label_1
_geom_angle_atom_site_label_2
_geom_angle_atom_site_label_3
_geom_angle
_geom_angle_site_symmetry_1
_geom_angle_site_symmetry_3
O4 Mo1 O3 104.85(19) . .
O4 Mo1 O1 102.58(16) . .
O3 Mo1 O1 98.19(17) . .
O4 Mo1 O2 103.13(17) . 2_576
O3 Mo1 O2 100.13(17) . 2_576
O1 Mo1 O2 143.22(15) . 2_576
O4 Mo1 O2 160.27(16) . .
O3 Mo1 O2 94.85(16) . .
O1 Mo1 O2 72.98(13) . .
O2 Mo1 O2 73.92(16) 2_576 .
O4 Mo1 N1 86.70(16) . .
O3 Mo1 N1 168.02(17) . .
O1 Mo1 N1 75.76(14) . .
O2 Mo1 N1 79.93(15) 2_576 .
O2 Mo1 N1 73.57(14) . .
O5 Mo2 O6 104.17(19) . .
O5 Mo2 O2 100.84(17) . .
O6 Mo2 O2 102.54(15) . .
O5 Mo2 O1 98.92(16) . 2_566
O6 Mo2 O1 102.56(15) . 2_566
O2 Mo2 O1 142.95(14) . 2_566
O5 Mo2 O1 96.99(16) . .
O6 Mo2 O1 158.84(16) . .
O2 Mo2 O1 73.40(13) . .
O1 Mo2 O1 73.32(14) 2_566 .
O5 Mo2 N2 168.91(16) . .
O6 Mo2 N2 86.91(17) . .
O2 Mo2 N2 75.96(15) . .
O1 Mo2 N2 78.65(14) 2_566 .
O1 Mo2 N2 71.93(13) . .
Mo1 O1 Mo2 138.36(19) . 2_566
Mo1 O1 Mo2 106.76(14) . .
Mo2 O1 Mo2 106.68(14) 2_566 .
Mo2 O2 Mo1 139.82(19) . 2_576
Mo2 O2 Mo1 105.79(15) . .
Mo1 O2 Mo1 106.08(16) 2_576 .
C1 N1 N2 107.3(4) . .
C1 N1 Mo1 140.0(3) . .
N2 N1 Mo1 112.7(3) . .
C2 N2 N1 107.2(4) . .
C2 N2 Mo2 136.4(4) . .
N1 N2 Mo2 116.3(3) . .
C2 N3 C1 104.9(4) . .
C2 N3 C4 126.0(4) . .
C1 N3 C4 128.5(4) . .
C3 N4 N5 101.5(5) . .
N6 N5 N4 114.3(5) . .
N6 N5 H1N 122.9 . .
N4 N5 H1N 122.9 . .
N5 N6 N7 105.6(5) . .
N6 N7 C3 106.2(5) . .
N1 C1 N3 109.8(4) . .
N1 C1 H1 125.1 . .
N3 C1 H1 125.1 . .
N2 C2 N3 110.7(4) . .
N2 C2 H2 124.7 . .
N3 C2 H2 124.7 . .
N4 C3 N7 112.5(5) . .
N4 C3 C7 124.6(5) . .
N7 C3 C7 122.8(5) . .
C9 C4 C5 121.3(5) . .
C9 C4 N3 118.5(5) . .
C5 C4 N3 120.2(5) . .
C4 C5 C6 118.7(6) . .
C4 C5 H5 120.7 . .
C6 C5 H5 120.7 . .
C5 C6 C7 120.7(6) . .
C5 C6 H6 119.7 . .
C7 C6 H6 119.7 . .
C6 C7 C8 119.8(5) . .
C6 C7 C3 122.4(5) . .
C8 C7 C3 117.9(5) . .
C9 C8 C7 119.9(5) . .
C9 C8 H8 120.1 . .
C7 C8 H8 120.1 . .
C4 C9 C8 119.6(5) . .
C4 C9 H9 120.2 . .
C8 C9 H9 120.2 . .

loop_
_geom_bond_atom_site_label_1
_geom_bond_atom_site_label_2
_geom_bond_distance
_geom_bond_site_symmetry_2
Mo1 O4 1.693(4) .
Mo1 O3 1.705(4) .
Mo1 O1 1.955(3) .
Mo1 O2 1.960(3) 2_576
Mo1 O2 2.274(4) .
Mo1 N1 2.408(4) .
Mo2 O5 1.691(4) .
Mo2 O6 1.701(4) .
Mo2 O2 1.960(3) .
Mo2 O1 1.976(3) 2_566
Mo2 O1 2.253(3) .
Mo2 N2 2.395(4) .
O1 Mo2 1.976(3) 2_566
O2 Mo1 1.960(3) 2_576
N1 C1 1.310(7) .
N1 N2 1.388(6) .
N2 C2 1.300(7) .
N3 C2 1.359(7) .
N3 C1 1.368(6) .
N3 C4 1.445(7) .
N4 C3 1.324(7) .
N4 N5 1.333(7) .
N5 N6 1.319(7) .
N5 H1N 0.8800 .
N6 N7 1.327(7) .
N7 C3 1.352(7) .
C1 H1 0.9500 .
C2 H2 0.9500 .
C3 C7 1.484(8) .
C4 C9 1.382(7) .
C4 C5 1.387(8) .
C5 C6 1.387(9) .
C5 H5 0.9500 .
C6 C7 1.389(7) .
C6 H6 0.9500 .
C7 C8 1.391(8) .
C8 C9 1.385(9) .
C8 H8 0.9500 .
C9 H9 0.9500 .

loop_
_geom_torsion_atom_site_label_1
_geom_torsion_atom_site_label_2
_geom_torsion_atom_site_label_3
_geom_torsion_atom_site_label_4
_geom_torsion
_geom_torsion_site_symmetry_1
_geom_torsion_site_symmetry_4
O4 Mo1 O1 Mo2 -10.5(3) . 2_566
O3 Mo1 O1 Mo2 -117.8(3) . 2_566
O2 Mo1 O1 Mo2 122.9(3) 2_576 2_566
O2 Mo1 O1 Mo2 149.6(3) . 2_566
N1 Mo1 O1 Mo2 72.8(3) . 2_566
O4 Mo1 O1 Mo2 -152.64(17) . .
O3 Mo1 O1 Mo2 100.06(18) . .
O2 Mo1 O1 Mo2 -19.2(3) 2_576 .
O2 Mo1 O1 Mo2 7.46(14) . .
N1 Mo1 O1 Mo2 -69.39(15) . .
O5 Mo2 O1 Mo1 -107.92(17) . .
O6 Mo2 O1 Mo1 73.2(4) . .
O2 Mo2 O1 Mo1 -8.65(16) . .
O1 Mo2 O1 Mo1 154.8(3) 2_566 .
N2 Mo2 O1 Mo1 71.61(16) . .
O5 Mo2 O1 Mo2 97.26(18) . 2_566
O6 Mo2 O1 Mo2 -81.6(4) . 2_566
O2 Mo2 O1 Mo2 -163.47(19) . 2_566
O1 Mo2 O1 Mo2 0.0 2_566 2_566
N2 Mo2 O1 Mo2 -83.20(17) . 2_566
O5 Mo2 O2 Mo1 -117.1(3) . 2_576
O6 Mo2 O2 Mo1 -9.8(3) . 2_576
O1 Mo2 O2 Mo1 121.8(3) 2_566 2_576
O1 Mo2 O2 Mo1 148.7(3) . 2_576
N2 Mo2 O2 Mo1 73.8(3) . 2_576
O5 Mo2 O2 Mo1 101.54(18) . .
O6 Mo2 O2 Mo1 -151.13(18) . .
O1 Mo2 O2 Mo1 -19.5(3) 2_566 .
O1 Mo2 O2 Mo1 7.39(13) . .
N2 Mo2 O2 Mo1 -67.59(15) . .
O4 Mo1 O2 Mo2 71.2(5) . .
O3 Mo1 O2 Mo2 -105.64(18) . .
O1 Mo1 O2 Mo2 -8.54(15) . .
O2 Mo1 O2 Mo2 155.2(3) 2_576 .
N1 Mo1 O2 Mo2 71.21(16) . .
O4 Mo1 O2 Mo1 -84.1(5) . 2_576
O3 Mo1 O2 Mo1 99.2(2) . 2_576
O1 Mo1 O2 Mo1 -163.75(19) . 2_576
O2 Mo1 O2 Mo1 0.0 2_576 2_576
N1 Mo1 O2 Mo1 -83.99(17) . 2_576
O4 Mo1 N1 C1 -37.5(5) . .
O3 Mo1 N1 C1 157.8(7) . .
O1 Mo1 N1 C1 -141.4(5) . .
O2 Mo1 N1 C1 66.5(5) 2_576 .
O2 Mo1 N1 C1 142.5(5) . .
O4 Mo1 N1 N2 141.8(3) . .
O3 Mo1 N1 N2 -22.9(9) . .
O1 Mo1 N1 N2 37.9(3) . .
O2 Mo1 N1 N2 -114.3(3) 2_576 .
O2 Mo1 N1 N2 -38.2(3) . .
C1 N1 N2 C2 1.0(5) . .
Mo1 N1 N2 C2 -178.5(3) . .
C1 N1 N2 Mo2 -176.3(3) . .
Mo1 N1 N2 Mo2 4.2(4) . .
O5 Mo2 N2 C2 147.6(8) . .
O6 Mo2 N2 C2 -34.3(5) . .
O2 Mo2 N2 C2 -138.0(5) . .
O1 Mo2 N2 C2 69.2(5) 2_566 .
O1 Mo2 N2 C2 145.2(5) . .
O5 Mo2 N2 N1 -36.1(9) . .
O6 Mo2 N2 N1 142.1(3) . .
O2 Mo2 N2 N1 38.3(3) . .
O1 Mo2 N2 N1 -114.5(3) 2_566 .
O1 Mo2 N2 N1 -38.5(3) . .
C3 N4 N5 N6 0.8(6) . .
N4 N5 N6 N7 -0.4(7) . .
N5 N6 N7 C3 -0.2(6) . .
N2 N1 C1 N3 -1.8(5) . .
Mo1 N1 C1 N3 177.4(4) . .
C2 N3 C1 N1 1.9(5) . .
C4 N3 C1 N1 174.0(5) . .
N1 N2 C2 N3 0.2(5) . .
Mo2 N2 C2 N3 176.7(3) . .
C1 N3 C2 N2 -1.2(5) . .
C4 N3 C2 N2 -173.6(4) . .
N5 N4 C3 N7 -0.8(6) . .
N5 N4 C3 C7 -177.8(5) . .
N6 N7 C3 N4 0.7(7) . .
N6 N7 C3 C7 177.6(5) . .
C2 N3 C4 C9 25.9(7) . .
C1 N3 C4 C9 -144.7(5) . .
C2 N3 C4 C5 -154.9(5) . .
C1 N3 C4 C5 34.5(8) . .
C9 C4 C5 C6 2.8(9) . .
N3 C4 C5 C6 -176.3(5) . .
C4 C5 C6 C7 -0.3(9) . .
C5 C6 C7 C8 -2.3(9) . .
C5 C6 C7 C3 175.7(5) . .
N4 C3 C7 C6 -4.3(8) . .
N7 C3 C7 C6 179.0(6) . .
N4 C3 C7 C8 173.7(5) . .
N7 C3 C7 C8 -2.9(8) . .
C6 C7 C8 C9 2.6(8) . .
C3 C7 C8 C9 -175.6(5) . .
C5 C4 C9 C8 -2.6(8) . .
N3 C4 C9 C8 176.6(5) . .
C7 C8 C9 C4 -0.1(8) . .
